data_7133307
loop_
_publ_author_name
'Dinda, Susanta'
'Deb, Sourav'
'Mahato, Bidyadhar'
'Baitalik, Sujoy'
'Ghoshal, Debajyoti'

_publ_section_title
;
 Visual detection and efficient capture of hydrogen chloride and ammonia
 vapours by a sustainable dual emissive metal-organic framework.
;
_journal_issue 64
_journal_name_full 'Chemical communications (Cambridge, England)'
_journal_page_first 8466
_journal_page_last 8469
_journal_paper_doi 10.1039/d4cc02646b
_journal_volume 60
_journal_year 2024
_chemical_formula_sum 'C16 H8 N4 O9 Zn'
_chemical_formula_weight 465.63
_space_group_crystal_system triclinic
_space_group_IT_number 2
_space_group_name_Hall '-P 1'
_space_group_name_H-M_alt 'P -1'
_atom_sites_solution_hydrogens geom
_audit_creation_method SHELXL-2016/6
_audit_update_record
;
2024-04-28 deposited with the CCDC.	2024-07-09 downloaded from the CCDC.
;
_cell_angle_alpha 95.081(5)
_cell_angle_beta 93.392(5)
_cell_angle_gamma 92.034(5)
_cell_formula_units_Z 2
_cell_length_a 8.0263(14)
_cell_length_b 8.9753(15)
_cell_length_c 13.924(3)
_cell_measurement_reflns_used 250
_cell_measurement_temperature 293(2)
_cell_measurement_theta_max 27.8
_cell_measurement_theta_min 1.8
_cell_volume 996.5(3)
_computing_cell_refinement 'SMART APEX II'
_computing_data_collection 'SMART APEX II (Bruker,2010)'
_computing_data_reduction 'SAINT (Bruker,2000)'
_computing_molecular_graphics 'Ortep-3v2 for windows (Farrugia, 1997)'
_computing_publication_material 'PLATON (Spek, 2008)'
_computing_structure_refinement 'SHELXL-2016/6 (Sheldrick, 2016)'
_computing_structure_solution 'SHELXT 2014/5 (Sheldrick, 2014)'
_diffrn_ambient_temperature 298(2)
_diffrn_measured_fraction_theta_full 0.998
_diffrn_measured_fraction_theta_max 0.996
_diffrn_measurement_device_type 'CCD area detector'
_diffrn_measurement_method 'phi and omega scans'
_diffrn_radiation_type MoK\a
_diffrn_radiation_wavelength 0.71073
_diffrn_reflns_av_R_equivalents 0.0446
_diffrn_reflns_av_unetI/netI 0.0257
_diffrn_reflns_Laue_measured_fraction_full 0.998
_diffrn_reflns_Laue_measured_fraction_max 0.996
_diffrn_reflns_limit_h_max 10
_diffrn_reflns_limit_h_min -10
_diffrn_reflns_limit_k_max 11
_diffrn_reflns_limit_k_min -11
_diffrn_reflns_limit_l_max 18
_diffrn_reflns_limit_l_min -18
_diffrn_reflns_number 35191
_diffrn_reflns_point_group_measured_fraction_full 0.998
_diffrn_reflns_point_group_measured_fraction_max 0.996
_diffrn_reflns_theta_full 25.242
_diffrn_reflns_theta_max 27.513
_diffrn_reflns_theta_min 2.599
_diffrn_source 'fine-focus sealed tube'
_exptl_absorpt_coefficient_mu 1.288
_exptl_absorpt_correction_T_max 0.884
_exptl_absorpt_correction_T_min 0.810
_exptl_absorpt_correction_type multi-scan
_exptl_absorpt_process_details
;
'XPREP' - A PROGRAM DATA PREPARATION & RECIPROCAL 
SPACE EXPLORATION,
Bruker Analytical X-ray Systems, 1997
;
_exptl_crystal_colour Colourless
_exptl_crystal_density_diffrn 1.552
_exptl_crystal_density_method 'not measured'
_exptl_crystal_description Block
_exptl_crystal_F_000 468
_exptl_crystal_size_max 0.18
_exptl_crystal_size_mid 0.18
_exptl_crystal_size_min 0.10
_refine_diff_density_max 1.015
_refine_diff_density_min -0.468
_refine_diff_density_rms 0.082
_refine_ls_extinction_method none
_refine_ls_goodness_of_fit_ref 1.091
_refine_ls_hydrogen_treatment constr
_refine_ls_matrix_type full
_refine_ls_number_parameters 261
_refine_ls_number_reflns 4576
_refine_ls_number_restraints 0
_refine_ls_restrained_S_all 1.091
_refine_ls_R_factor_all 0.0494
_refine_ls_R_factor_gt 0.0434
_refine_ls_shift/su_max 0.001
_refine_ls_shift/su_mean 0.000
_refine_ls_structure_factor_coef Fsqd
_refine_ls_weighting_details 'w=1/[\s^2^(Fo^2^)+(0.0765P)^2^+0.8135P] where P=(Fo^2^+2Fc^2^)/3'
_refine_ls_weighting_scheme calc
_refine_ls_wR_factor_gt 0.1292
_refine_ls_wR_factor_ref 0.1352
_reflns_Friedel_coverage 0.000
_reflns_number_gt 4083
_reflns_number_total 4576
_reflns_threshold_expression 'I > 2\s(I)'
_cod_data_source_file d4cc02646b2.cif
_cod_data_source_block DG1
_cod_depositor_comments 'Adding full bibliography for 7133307.cif.'
_cod_original_cell_volume 996.6(3)
_cod_database_code 7133307
_shelx_shelxl_version_number 2016/6
_shelx_space_group_comment
;
The symmetry employed for this shelxl refinement is uniquely defined
by the following loop, which should always be used as a source of
symmetry information in preference to the above space-group names.
They are only intended as comments.
;
_exptl_absorpt_special_details
;
?
;

loop_
_space_group_symop_operation_xyz
'x, y, z'
'-x, -y, -z'

loop_
_atom_site_label
_atom_site_type_symbol
_atom_site_fract_x
_atom_site_fract_y
_atom_site_fract_z
_atom_site_U_iso_or_equiv
_atom_site_adp_type
_atom_site_occupancy
_atom_site_site_symmetry_order
_atom_site_calc_flag
_atom_site_refinement_flags_posn
_atom_site_refinement_flags_adp
_atom_site_refinement_flags_occupancy
_atom_site_disorder_assembly
_atom_site_disorder_group
Zn1 Zn 0.47888(4) 0.06906(3) 0.73453(2) 0.03426(13) Uani 1 1 d . . . . .
O6 O 1.1356(3) 0.2783(2) 0.47020(17) 0.0449(5) Uani 1 1 d . . . . .
O3 O 0.6510(3) -0.1418(3) 0.6282(2) 0.0614(7) Uani 1 1 d . . . . .
O2 O 0.7252(4) 0.2494(3) 0.8756(2) 0.0694(8) Uani 1 1 d . . . . .
O4 O 0.6361(3) 0.1041(3) 0.63507(18) 0.0516(6) Uani 1 1 d . . . . .
O1 O 0.6181(3) 0.0170(3) 0.84586(18) 0.0548(6) Uani 1 1 d . . . . .
N3 N 0.1560(3) 0.6940(3) 0.68498(18) 0.0361(5) Uani 1 1 d . . . . .
N4 N 0.2959(3) 0.9080(3) 0.71786(18) 0.0378(5) Uani 1 1 d . . . . .
N1 N 0.3461(3) 0.2543(3) 0.75051(18) 0.0370(5) Uani 1 1 d . . . . .
O5 O 1.0211(3) -0.3066(3) 1.00157(19) 0.0556(6) Uani 1 1 d . . . . .
N2 N 0.1904(3) 0.4345(3) 0.70733(18) 0.0373(5) Uani 1 1 d . . . . .
O1W O 0.7273(6) 0.4793(6) 0.7371(4) 0.1299(19) Uani 1 1 d . . . . .
O3W O 0.6266(7) 0.4117(6) 0.5408(4) 0.144(2) Uani 1 1 d . . . . .
C6 C 0.8564(3) -0.0080(3) 0.5514(2) 0.0365(6) Uani 1 1 d . . . . .
C10 C 0.3046(3) 0.3370(3) 0.6800(2) 0.0356(6) Uani 1 1 d . . . . .
H10 H 0.348661 0.328822 0.619559 0.043 Uiso 1 1 calc R U . . .
C8 C 1.0707(4) 0.1396(3) 0.4846(2) 0.0357(6) Uani 1 1 d . . . . .
C14 C 0.2948(3) 0.7742(3) 0.6702(2) 0.0367(6) Uani 1 1 d . . . . .
H14 H 0.378793 0.740121 0.631631 0.044 Uiso 1 1 calc R U . . .
C7 C 0.9294(4) 0.1305(3) 0.5356(2) 0.0387(6) Uani 1 1 d . . . . .
H7 H 0.881916 0.217971 0.559883 0.046 Uiso 1 1 calc R U . . .
C2 C 0.8662(4) 0.0552(4) 0.9468(2) 0.0391(6) Uani 1 1 d . . . . .
C13 C 0.0628(4) 0.7811(4) 0.7446(3) 0.0508(8) Uani 1 1 d . . . . .
H13 H -0.039691 0.754599 0.767500 0.061 Uiso 1 1 calc R U . . .
C5 C 0.7043(4) -0.0167(4) 0.6078(2) 0.0436(7) Uani 1 1 d . . . . .
C3 C 0.8805(4) -0.0980(4) 0.9511(2) 0.0408(6) Uani 1 1 d . . . . .
H3 H 0.799604 -0.163721 0.918687 0.049 Uiso 1 1 calc R U . . .
C4 C 1.0135(4) -0.1548(4) 1.0029(2) 0.0403(6) Uani 1 1 d . . . . .
C1 C 0.7274(4) 0.1130(4) 0.8859(2) 0.0474(7) Uani 1 1 d . . . . .
C12 C 0.1131(4) 0.5407(3) 0.6456(2) 0.0412(6) Uani 1 1 d . . . . .
C15 C 0.1489(4) 0.9132(4) 0.7637(3) 0.0517(8) Uani 1 1 d . . . . .
H15 H 0.114155 0.995137 0.802013 0.062 Uiso 1 1 calc R U . . .
C11 C 0.1570(5) 0.4129(4) 0.8005(3) 0.0538(8) Uani 1 1 d . . . . .
H11 H 0.082264 0.464345 0.838356 0.065 Uiso 1 1 calc R U . . .
C9 C 0.2543(5) 0.3021(4) 0.8263(2) 0.0505(8) Uani 1 1 d . . . . .
H9 H 0.258493 0.263988 0.886291 0.061 Uiso 1 1 calc R U . . .
C1S C 0.5590(9) -0.3123(8) 0.8262(5) 0.1019(18) Uiso 1 1 d . . . . .
O1S O 0.4771(18) -0.3199(15) 0.9147(11) 0.321(6) Uiso 1 1 d . . . . .

loop_
_atom_site_aniso_label
_atom_site_aniso_U_11
_atom_site_aniso_U_22
_atom_site_aniso_U_33
_atom_site_aniso_U_23
_atom_site_aniso_U_13
_atom_site_aniso_U_12
Zn1 0.02884(18) 0.03302(19) 0.0414(2) 0.00606(13) 0.00041(12) 0.00394(12)
O6 0.0488(12) 0.0334(10) 0.0526(12) 0.0064(9) 0.0032(10) -0.0032(9)
O3 0.0480(13) 0.0504(14) 0.090(2) 0.0142(13) 0.0275(13) -0.0011(11)
O2 0.0654(17) 0.0577(16) 0.084(2) 0.0198(14) -0.0267(15) 0.0104(13)
O4 0.0474(12) 0.0492(13) 0.0622(14) 0.0121(11) 0.0211(11) 0.0115(10)
O1 0.0427(12) 0.0629(15) 0.0586(14) 0.0182(12) -0.0158(11) 0.0018(11)
N3 0.0324(11) 0.0304(11) 0.0455(13) 0.0049(9) 0.0003(10) 0.0026(9)
N4 0.0336(11) 0.0345(12) 0.0449(13) 0.0005(10) 0.0034(10) -0.0001(9)
N1 0.0360(12) 0.0344(12) 0.0412(12) 0.0061(9) 0.0013(10) 0.0058(9)
O5 0.0569(14) 0.0434(12) 0.0664(15) 0.0102(11) -0.0073(12) 0.0049(11)
N2 0.0350(11) 0.0312(11) 0.0466(13) 0.0075(10) 0.0034(10) 0.0046(9)
O1W 0.085(3) 0.128(4) 0.188(5) 0.092(4) -0.006(3) -0.010(3)
O3W 0.120(4) 0.132(4) 0.180(5) -0.030(4) 0.081(4) -0.002(3)
C6 0.0330(13) 0.0388(14) 0.0385(14) 0.0066(11) 0.0028(11) 0.0035(11)
C10 0.0328(13) 0.0348(13) 0.0394(14) 0.0034(11) 0.0020(11) 0.0042(10)
C8 0.0359(13) 0.0340(13) 0.0370(13) 0.0051(10) -0.0009(11) -0.0004(11)
C14 0.0321(13) 0.0360(14) 0.0424(14) 0.0046(11) 0.0031(11) 0.0031(11)
C7 0.0398(14) 0.0339(13) 0.0427(15) 0.0029(11) 0.0039(12) 0.0074(11)
C2 0.0327(13) 0.0507(16) 0.0352(13) 0.0097(12) 0.0010(11) 0.0078(12)
C13 0.0401(16) 0.0447(17) 0.067(2) -0.0034(15) 0.0173(15) -0.0029(13)
C5 0.0359(14) 0.0474(17) 0.0491(17) 0.0092(13) 0.0062(12) 0.0057(12)
C3 0.0348(14) 0.0493(17) 0.0382(14) 0.0068(12) -0.0020(11) 0.0000(12)
C4 0.0379(14) 0.0449(16) 0.0395(14) 0.0097(12) 0.0020(11) 0.0059(12)
C1 0.0401(16) 0.059(2) 0.0449(16) 0.0121(14) -0.0014(13) 0.0100(14)
C12 0.0405(15) 0.0285(13) 0.0535(17) 0.0058(12) -0.0096(12) 0.0033(11)
C15 0.0437(16) 0.0438(17) 0.066(2) -0.0105(15) 0.0173(15) -0.0004(13)
C11 0.064(2) 0.0471(18) 0.0551(19) 0.0119(15) 0.0232(17) 0.0196(16)
C9 0.067(2) 0.0441(17) 0.0438(16) 0.0124(13) 0.0140(15) 0.0151(15)

loop_
_atom_type_symbol
_atom_type_description
_atom_type_scat_dispersion_real
_atom_type_scat_dispersion_imag
_atom_type_scat_source
C C 0.0033 0.0016 'International Tables Vol C Tables 4.2.6.8 and 6.1.1.4'
H H 0.0000 0.0000 'International Tables Vol C Tables 4.2.6.8 and 6.1.1.4'
N N 0.0061 0.0033 'International Tables Vol C Tables 4.2.6.8 and 6.1.1.4'
O O 0.0106 0.0060 'International Tables Vol C Tables 4.2.6.8 and 6.1.1.4'
Zn Zn 0.2839 1.4301 'International Tables Vol C Tables 4.2.6.8 and 6.1.1.4'

loop_
_geom_angle_atom_site_label_1
_geom_angle_atom_site_label_2
_geom_angle_atom_site_label_3
_geom_angle
_geom_angle_site_symmetry_1
_geom_angle_site_symmetry_3
_geom_angle_publ_flag
O1 Zn1 O4 105.07(11) . . ?
O1 Zn1 N1 117.93(11) . . ?
O4 Zn1 N1 106.14(10) . . ?
O1 Zn1 N4 104.02(11) . 1_545 ?
O4 Zn1 N4 123.42(11) . 1_545 ?
N1 Zn1 N4 101.26(10) . 1_545 ?
C5 O4 Zn1 110.4(2) . . ?
C1 O1 Zn1 119.0(2) . . ?
C14 N3 C13 107.7(2) . . ?
C14 N3 C12 126.3(3) . . ?
C13 N3 C12 126.0(3) . . ?
C14 N4 C15 105.8(2) . . ?
C14 N4 Zn1 129.0(2) . 1_565 ?
C15 N4 Zn1 124.9(2) . 1_565 ?
C10 N1 C9 106.1(2) . . ?
C10 N1 Zn1 124.3(2) . . ?
C9 N1 Zn1 128.3(2) . . ?
C10 N2 C11 107.6(3) . . ?
C10 N2 C12 125.0(3) . . ?
C11 N2 C12 127.3(3) . . ?
C7 C6 C8 119.4(3) . 2_756 ?
C7 C6 C5 120.6(3) . . ?
C8 C6 C5 120.0(3) 2_756 . ?
N1 C10 N2 110.6(3) . . ?
O6 C8 C7 118.5(3) . . ?
O6 C8 C6 121.9(3) . 2_756 ?
C7 C8 C6 119.7(3) . 2_756 ?
N4 C14 N3 110.7(3) . . ?
C8 C7 C6 121.0(3) . . ?
C3 C2 C4 119.5(3) . 2_757 ?
C3 C2 C1 120.2(3) . . ?
C4 C2 C1 120.3(3) 2_757 . ?
C15 C13 N3 106.3(3) . . ?
O3 C5 O4 122.4(3) . . ?
O3 C5 C6 119.0(3) . . ?
O4 C5 C6 118.6(3) . . ?
C2 C3 C4 121.3(3) . . ?
O5 C4 C3 117.8(3) . . ?
O5 C4 C2 123.0(3) . 2_757 ?
C3 C4 C2 119.2(3) . 2_757 ?
O2 C1 O1 123.7(3) . . ?
O2 C1 C2 119.4(3) . . ?
O1 C1 C2 117.0(3) . . ?
N3 C12 N2 110.3(2) . . ?
C13 C15 N4 109.4(3) . . ?
C9 C11 N2 106.1(3) . . ?
C11 C9 N1 109.5(3) . . ?

loop_
_geom_bond_atom_site_label_1
_geom_bond_atom_site_label_2
_geom_bond_distance
_geom_bond_site_symmetry_2
_geom_bond_publ_flag
Zn1 O1 1.957(2) . ?
Zn1 O4 1.966(2) . ?
Zn1 N1 2.010(2) . ?
Zn1 N4 2.012(2) 1_545 ?
O6 C8 1.368(3) . ?
O3 C5 1.249(4) . ?
O2 C1 1.246(4) . ?
O4 C5 1.271(4) . ?
O1 C1 1.275(4) . ?
N3 C14 1.341(4) . ?
N3 C13 1.364(4) . ?
N3 C12 1.457(4) . ?
N4 C14 1.320(4) . ?
N4 C15 1.375(4) . ?
N1 C10 1.317(4) . ?
N1 C9 1.369(4) . ?
O5 C4 1.365(4) . ?
N2 C10 1.338(4) . ?
N2 C11 1.369(4) . ?
N2 C12 1.468(4) . ?
C6 C7 1.396(4) . ?
C6 C8 1.403(4) 2_756 ?
C6 C5 1.493(4) . ?
C8 C7 1.377(4) . ?
C2 C3 1.390(5) . ?
C2 C4 1.403(4) 2_757 ?
C2 C1 1.496(4) . ?
C13 C15 1.349(5) . ?
C3 C4 1.390(4) . ?
C11 C9 1.346(5) . ?
C1S O1S 1.437(14) . ?
